data_2020801
loop_
_publ_author_name
'Ridenour, J. August'
'Pyrch, Mikaela M.'
'Manning, Zachery J.'
'Bertke, Jeffery A.'
'Cahill, Christopher L.'

_publ_section_title
;
 Two novel bimetallic transition metal--uranyl one-dimensional
 coordination polymers with manganese(II) and cobalt(II) incorporating
 bridging diglycolate (2,2&#x2032;-oxydiacetate) ligands
;
_journal_coeditor_code FN3236
_journal_issue 8
_journal_name_full 'Acta Crystallographica Section C Structural Chemistry'
_journal_paper_doi 10.1107/S2053229617009263
_journal_volume 73
_journal_year 2017
_chemical_formula_iupac '[Mn U (C4 H4 O5)2 O2 (H2 O)4], 2H2 O'
_chemical_formula_moiety 'C8 H16 Mn O16 U, 2(H2 O)'
_chemical_formula_sum 'C8 H20 Mn O18 U'
_chemical_formula_weight 697.21
_chemical_name_systematic
'<i>catena</i>-Poly[[[tetraaquamanganese(II)]-\m-2,2'-oxydiacetato-[dioxidouranium(VI)]-\m-2,2'-oxydiacetato] dihydrate]'
_space_group_crystal_system triclinic
_space_group_IT_number 2
_space_group_name_Hall '-P 1'
_space_group_name_H-M_alt 'P -1'
_symmetry_space_group_name_Hall '-P 1'
_symmetry_space_group_name_H-M 'P -1'
_atom_sites_solution_hydrogens mixed
_audit_creation_method SHELXL-2014/7
_cell_angle_alpha 106.356(12)
_cell_angle_beta 93.891(10)
_cell_angle_gamma 115.130(16)
_cell_formula_units_Z 1
_cell_length_a 6.997(2)
_cell_length_b 7.185(3)
_cell_length_c 11.043(3)
_cell_measurement_reflns_used 9945
_cell_measurement_temperature 100(2)
_cell_measurement_theta_max 29.62
_cell_measurement_theta_min 3.30
_cell_volume 470.9(3)
_computing_cell_refinement
;
SAINT (Bruker, 2005)
;
_computing_data_collection
;
APEX3 (Bruker, 2016)
;
_computing_data_reduction
;
SAINT (Bruker, 2005)
;
_computing_molecular_graphics
;
CrystalMaker (Palmer, 2014)
;
_computing_publication_material
;
WinGX (Farrugia, 2012), PLATON (Spek, 2009)
and publCIF (Westrip, 2010)
;
_computing_structure_refinement
;
SHELXL2014 (Sheldrick, 2015)
;
_computing_structure_solution
;
SIR92 (Altomare <i>et al.</i>,  1994)
;
_diffrn_ambient_temperature 100(2)
_diffrn_measured_fraction_theta_full 0.999
_diffrn_measured_fraction_theta_max 0.996
_diffrn_measurement_device_type 'Bruker D8 Quest/Photon 100'
_diffrn_measurement_method omega
_diffrn_radiation_type MoK\a
_diffrn_radiation_wavelength 0.71073
_diffrn_reflns_av_R_equivalents 0.0314
_diffrn_reflns_limit_h_max 9
_diffrn_reflns_limit_h_min -9
_diffrn_reflns_limit_k_max 9
_diffrn_reflns_limit_k_min -10
_diffrn_reflns_limit_l_max 15
_diffrn_reflns_limit_l_min -15
_diffrn_reflns_number 20833
_diffrn_reflns_theta_full 25.242
_diffrn_reflns_theta_max 29.658
_diffrn_reflns_theta_min 3.294
_diffrn_standards_decay_% 0
_diffrn_standards_interval_count 0
_diffrn_standards_number 0
_exptl_absorpt_coefficient_mu 9.346
_exptl_absorpt_correction_T_max 0.66071
_exptl_absorpt_correction_T_min 0.31485
_exptl_absorpt_correction_type multi-scan
_exptl_absorpt_process_details
;
(SADABS; Sheldrick, 1999)
;
_exptl_crystal_colour Yellow
_exptl_crystal_density_diffrn 2.458
_exptl_crystal_description Rod
_exptl_crystal_F_000 329
_exptl_crystal_size_max 0.200
_exptl_crystal_size_mid 0.130
_exptl_crystal_size_min 0.080
_refine_diff_density_max 0.506
_refine_diff_density_min -1.162
_refine_ls_extinction_method none
_refine_ls_goodness_of_fit_ref 1.133
_refine_ls_hydrogen_treatment mixed
_refine_ls_matrix_type full
_refine_ls_number_parameters 148
_refine_ls_number_reflns 2656
_refine_ls_number_restraints 0
_refine_ls_restrained_S_all 1.133
_refine_ls_R_factor_all 0.0114
_refine_ls_R_factor_gt 0.0114
_refine_ls_shift/su_max 0.001
_refine_ls_shift/su_mean 0.000
_refine_ls_structure_factor_coef Fsqd
_refine_ls_weighting_details 'w=1/[\s^2^(Fo^2^)+(0.0175P)^2^+0.0378P] where P=(Fo^2^+2Fc^2^)/3'
_refine_ls_weighting_scheme calc
_refine_ls_wR_factor_gt 0.0282
_refine_ls_wR_factor_ref 0.0282
_reflns_number_gt 2656
_reflns_number_total 2656
_reflns_threshold_expression 'I > 2\s(I)'
_cod_data_source_file fn3236sup1.cif
_cod_data_source_block compound_1
_cod_database_code 2020801
_shelx_space_group_comment
;
The symmetry employed for this shelxl refinement is uniquely defined
by the following loop, which should always be used as a source of
symmetry information in preference to the above space-group names.
They are only intended as comments.
;
_shelx_estimated_absorpt_t_min 0.257
_shelx_estimated_absorpt_t_max 0.522

loop_
_space_group_symop_operation_xyz
'x, y, z'
'-x, -y, -z'

loop_
_atom_site_type_symbol
_atom_site_label
_atom_site_fract_x
_atom_site_fract_y
_atom_site_fract_z
_atom_site_U_iso_or_equiv
_atom_site_adp_type
_atom_site_calc_flag
_atom_site_occupancy
U U1 0.5000 0.5000 0.5000 0.00443(3) Uani d 1
Mn Mn1 1.0000 1.0000 1.0000 0.00682(6) Uani d 1
O O1 0.31002(19) 0.3395(2) 0.57390(12) 0.0106(2) Uani d 1
O OW2 1.32207(19) 1.0815(2) 1.08513(12) 0.0106(2) Uani d 1
O O2 1.00113(19) 0.71391(19) 0.86352(11) 0.0098(2) Uani d 1
O OW1 1.1330(2) 1.1991(2) 0.87771(12) 0.0114(2) Uani d 1
O O3 0.7745(2) 0.6728(2) 0.69443(12) 0.0122(2) Uani d 1
O O4 0.75987(19) 0.33328(19) 0.54865(11) 0.0104(2) Uani d 1
O O5 0.57021(19) -0.08790(19) 0.24614(11) 0.0111(2) Uani d 1
O O6 0.4839(2) 0.1738(2) 0.34434(12) 0.0108(2) Uani d 1
C C1 0.8895(2) 0.6136(3) 0.75043(15) 0.0072(3) Uani d 1
C C2 0.8952(3) 0.4083(3) 0.67277(15) 0.0088(3) Uani d 1
H H2A 1.0448 0.4392 0.6646 0.011 Uiso calc 1
H H2B 0.8402 0.2964 0.7147 0.011 Uiso calc 1
C C3 0.7647(3) 0.1498(3) 0.45938(15) 0.0083(3) Uani d 1
H H3A 0.7332 0.0326 0.4968 0.010 Uiso calc 1
H H3B 0.9092 0.1926 0.4382 0.010 Uiso calc 1
C C4 0.5946(2) 0.0703(3) 0.33929(15) 0.0070(3) Uani d 1
O OW3 0.3221(2) 0.6470(2) -0.00954(13) 0.0119(2) Uani d 1
H HW2B 1.364(4) 1.113(4) 1.159(3) 0.018 Uiso d 1
H HW2A 1.425(4) 1.158(4) 1.065(3) 0.018 Uiso d 1
H HW1B 1.196(4) 1.335(5) 0.915(3) 0.018 Uiso d 1
H HW1A 1.208(4) 1.175(4) 0.830(3) 0.018 Uiso d 1
H HW3A 0.373(4) 0.723(4) 0.068(3) 0.018 Uiso d 1
H HW3B 0.232(4) 0.680(4) -0.032(3) 0.018 Uiso d 1

loop_
_atom_site_aniso_label
_atom_site_aniso_U_11
_atom_site_aniso_U_22
_atom_site_aniso_U_33
_atom_site_aniso_U_12
_atom_site_aniso_U_13
_atom_site_aniso_U_23
U1 0.00530(4) 0.00439(4) 0.00343(4) 0.00323(3) -0.00019(3) -0.00020(3)
Mn1 0.00759(14) 0.00642(14) 0.00551(14) 0.00411(12) -0.00027(11) -0.00025(12)
O1 0.0112(5) 0.0106(5) 0.0116(5) 0.0060(4) 0.0038(4) 0.0043(4)
OW2 0.0086(5) 0.0146(6) 0.0068(5) 0.0051(5) -0.0002(4) 0.0021(4)
O2 0.0113(5) 0.0096(5) 0.0064(5) 0.0062(4) -0.0022(4) -0.0013(4)
OW1 0.0152(5) 0.0096(6) 0.0106(5) 0.0070(5) 0.0045(5) 0.0026(4)
O3 0.0148(5) 0.0114(5) 0.0098(5) 0.0098(5) -0.0031(4) -0.0019(4)
O4 0.0149(5) 0.0104(5) 0.0056(5) 0.0099(5) -0.0031(4) -0.0029(4)
O5 0.0142(5) 0.0115(5) 0.0067(5) 0.0085(5) 0.0000(4) -0.0016(4)
O6 0.0134(5) 0.0118(5) 0.0084(5) 0.0099(5) -0.0013(4) -0.0004(4)
C1 0.0068(6) 0.0070(6) 0.0067(6) 0.0034(5) 0.0009(5) 0.0005(5)
C2 0.0109(7) 0.0086(7) 0.0060(6) 0.0065(6) -0.0022(5) -0.0011(5)
C3 0.0111(7) 0.0078(7) 0.0066(6) 0.0069(6) 0.0006(5) -0.0002(5)
C4 0.0079(6) 0.0074(6) 0.0062(6) 0.0041(5) 0.0020(5) 0.0021(5)
OW3 0.0123(5) 0.0107(5) 0.0115(6) 0.0066(5) -0.0006(4) 0.0006(5)

loop_
_atom_type_symbol
_atom_type_description
_atom_type_scat_dispersion_real
_atom_type_scat_dispersion_imag
_atom_type_scat_source
C C 0.0033 0.0016 'International Tables Vol C Tables 4.2.6.8 and 6.1.1.4'
H H 0.0000 0.0000 'International Tables Vol C Tables 4.2.6.8 and 6.1.1.4'
Mn Mn 0.3368 0.7283 'International Tables Vol C Tables 4.2.6.8 and 6.1.1.4'
O O 0.0106 0.0060 'International Tables Vol C Tables 4.2.6.8 and 6.1.1.4'
U U -9.6767 9.6646 'International Tables Vol C Tables 4.2.6.8 and 6.1.1.4'

loop_
_geom_angle_atom_site_label_1
_geom_angle_atom_site_label_2
_geom_angle_atom_site_label_3
_geom_angle_site_symmetry_1
_geom_angle_site_symmetry_3
_geom_angle
O1 U1 O1 2_666 . 180.00(8)
O1 U1 O3 2_666 2_666 91.23(6)
O1 U1 O3 . 2_666 88.77(6)
O1 U1 O3 2_666 . 88.76(6)
O1 U1 O3 . . 91.24(6)
O3 U1 O3 2_666 . 180.0
O1 U1 O6 2_666 . 88.72(6)
O1 U1 O6 . . 91.28(6)
O3 U1 O6 2_666 . 63.74(4)
O3 U1 O6 . . 116.26(4)
O1 U1 O6 2_666 2_666 91.28(6)
O1 U1 O6 . 2_666 88.72(6)
O3 U1 O6 2_666 2_666 116.26(4)
O3 U1 O6 . 2_666 63.74(4)
O6 U1 O6 . 2_666 180.00(6)
O1 U1 O4 2_666 . 90.18(5)
O1 U1 O4 . . 89.82(5)
O3 U1 O4 2_666 . 121.89(4)
O3 U1 O4 . . 58.11(4)
O6 U1 O4 . . 58.23(4)
O6 U1 O4 2_666 . 121.77(4)
O1 U1 O4 2_666 2_666 89.82(5)
O1 U1 O4 . 2_666 90.18(5)
O3 U1 O4 2_666 2_666 58.11(4)
O3 U1 O4 . 2_666 121.89(4)
O6 U1 O4 . 2_666 121.77(4)
O6 U1 O4 2_666 2_666 58.23(4)
O4 U1 O4 . 2_666 180.0
OW2 Mn1 OW2 2_777 . 180.0
OW2 Mn1 O2 2_777 . 94.72(5)
OW2 Mn1 O2 . . 85.28(5)
OW2 Mn1 O2 2_777 2_777 85.28(5)
OW2 Mn1 O2 . 2_777 94.72(5)
O2 Mn1 O2 . 2_777 180.00(6)
OW2 Mn1 OW1 2_777 2_777 89.33(5)
OW2 Mn1 OW1 . 2_777 90.67(5)
O2 Mn1 OW1 . 2_777 87.99(6)
O2 Mn1 OW1 2_777 2_777 92.01(6)
OW2 Mn1 OW1 2_777 . 90.67(5)
OW2 Mn1 OW1 . . 89.33(5)
O2 Mn1 OW1 . . 92.01(6)
O2 Mn1 OW1 2_777 . 87.99(6)
OW1 Mn1 OW1 2_777 . 180.0
Mn1 OW2 HW2B . . 123.8(19)
Mn1 OW2 HW2A . . 122.6(19)
HW2B OW2 HW2A . . 102(3)
C1 O2 Mn1 . . 125.01(11)
Mn1 OW1 HW1B . . 116.6(17)
Mn1 OW1 HW1A . . 121.6(18)
HW1B OW1 HW1A . . 105(2)
C1 O3 U1 . . 134.41(11)
C3 O4 C2 . . 112.86(12)
C3 O4 U1 . . 124.24(9)
C2 O4 U1 . . 122.66(9)
C4 O6 U1 . . 134.50(10)
O2 C1 O3 . . 125.34(15)
O2 C1 C2 . . 118.26(14)
O3 C1 C2 . . 116.39(14)
O4 C2 C1 . . 106.18(12)
O4 C2 H2A . . 110.5
C1 C2 H2A . . 110.5
O4 C2 H2B . . 110.5
C1 C2 H2B . . 110.5
H2A C2 H2B . . 108.7
O4 C3 C4 . . 107.21(12)
O4 C3 H3A . . 110.3
C4 C3 H3A . . 110.3
O4 C3 H3B . . 110.3
C4 C3 H3B . . 110.3
H3A C3 H3B . . 108.5
O5 C4 O6 . . 125.20(15)
O5 C4 C3 . . 119.22(14)
O6 C4 C3 . . 115.57(14)
HW3A OW3 HW3B . . 105(3)

loop_
_geom_bond_atom_site_label_1
_geom_bond_atom_site_label_2
_geom_bond_site_symmetry_2
_geom_bond_distance
_geom_bond_publ_flag
U1 O1 2_666 1.7715(13) ?
U1 O1 . 1.7715(13) y
U1 O3 2_666 2.3988(14) ?
U1 O3 . 2.3988(14) y
U1 O4 . 2.6664(13) y
U1 O4 2_666 2.6664(13) ?
U1 O6 . 2.4374(15) y
U1 O6 2_666 2.4374(15) ?
Mn1 O2 . 2.1835(14) y
Mn1 O2 2_777 2.1835(14) ?
Mn1 OW1 2_777 2.2053(14) ?
Mn1 OW1 . 2.2053(14) y
Mn1 OW2 2_777 2.1417(13) ?
Mn1 OW2 . 2.1417(13) y
OW2 HW2B . 0.78(3) ?
OW2 HW2A . 0.79(3) ?
O2 C1 . 1.2536(19) ?
OW1 HW1B . 0.84(3) ?
OW1 HW1A . 0.81(3) ?
O3 C1 . 1.258(2) ?
O4 C3 . 1.4215(19) ?
O4 C2 . 1.4283(18) ?
O5 C4 . 1.238(2) ?
O6 C4 . 1.2763(19) ?
C1 C2 . 1.502(2) ?
C2 H2A . 0.9900 ?
C2 H2B . 0.9900 ?
C3 C4 . 1.511(2) ?
C3 H3A . 0.9900 ?
C3 H3B . 0.9900 ?
OW3 HW3A . 0.83(3) ?
OW3 HW3B . 0.81(3) ?

loop_
_geom_hbond_atom_site_label_D
_geom_hbond_atom_site_label_H
_geom_hbond_atom_site_label_A
_geom_hbond_site_symmetry_A
_geom_hbond_distance_DH
_geom_hbond_distance_HA
_geom_hbond_distance_DA
_geom_hbond_angle_DHA
OW1 HW1A O5 2_766 0.81(3) 2.05(3) 2.8288(19) 162(2)
OW1 HW1B OW3 1_666 0.84(3) 1.91(3) 2.750(2) 175(3)
OW2 HW2A OW3 2_776 0.79(3) 2.00(3) 2.788(2) 178(3)
OW2 HW2B O3 2_777 0.78(3) 2.45(3) 2.8837(19) 117(2)
OW2 HW2B O6 1_666 0.78(3) 2.01(3) 2.7872(19) 174(3)
OW3 HW3A O5 1_565 0.83(3) 2.04(3) 2.8480(19) 165(2)
OW3 HW3B OW2 1_454 0.81(3) 2.57(3) 3.000(2) 114(2)
OW3 HW3B O2 1_454 0.81(3) 2.06(3) 2.8478(19) 165(3)

loop_
_geom_torsion_atom_site_label_1
_geom_torsion_atom_site_label_2
_geom_torsion_atom_site_label_3
_geom_torsion_atom_site_label_4
_geom_torsion
Mn1 O2 C1 O3 6.5(2)
Mn1 O2 C1 C2 -174.91(10)
U1 O3 C1 O2 -167.43(12)
U1 O3 C1 C2 14.0(2)
C3 O4 C2 C1 174.44(13)
U1 O4 C2 C1 -10.96(16)
O2 C1 C2 O4 -178.47(14)
O3 C1 C2 O4 0.21(19)
C2 O4 C3 C4 172.81(13)
U1 O4 C3 C4 -1.70(17)
U1 O6 C4 O5 -174.84(11)
U1 O6 C4 C3 6.3(2)
O4 C3 C4 O5 178.97(14)
O4 C3 C4 O6 -2.08(19)

_cod_database_fobs_code 2020801
